data_4032100
loop_
_publ_author_name
'Jiang, Jin'
'Liu, Hui'
'Lu, Chong-Dao'
'Xu, Yan-Jun'

_publ_section_title
;
 P(NMe2)3-Mediated Aziridination of Imines with \a-Ketoesters for
 Synthesis of Aziridine-2-carboxylates.
;
_journal_issue 1
_journal_name_full 'The Journal of organic chemistry'
_journal_page_first 811
_journal_page_last 818
_journal_paper_doi 10.1021/acs.joc.6b02669
_journal_volume 82
_journal_year 2017
_chemical_formula_moiety 'C25 H25 N O5 S'
_chemical_formula_sum 'C25 H25 N O5 S'
_chemical_formula_weight 451.52
_chemical_name_systematic
;
 ?
;
_space_group_crystal_system monoclinic
_space_group_IT_number 14
_space_group_name_Hall '-P 2yn'
_space_group_name_H-M_alt 'P 1 21/n 1'
_symmetry_space_group_name_Hall '-P 2yn'
_symmetry_space_group_name_H-M 'P 1 21/n 1'
_atom_sites_solution_hydrogens geom
_atom_sites_solution_primary direct
_audit_creation_date 2016-06-07
_audit_creation_method
;
Olex2 1.2-beta
(compiled 2015.01.26 svn.r3150 for OlexSys, GUI svn.r4998)
;
_cell_angle_alpha 90
_cell_angle_beta 99.143(8)
_cell_angle_gamma 90
_cell_formula_units_Z 4
_cell_length_a 11.751(7)
_cell_length_b 16.267(9)
_cell_length_c 12.438(7)
_cell_measurement_reflns_used 1711
_cell_measurement_temperature 296(2)
_cell_measurement_theta_max 20.369
_cell_measurement_theta_min 2.215
_cell_volume 2347(2)
_computing_cell_refinement 'SAINT v7.68A (Bruker, 2009)'
_computing_data_reduction 'SAINT v7.68A (Bruker, 2009)'
_computing_molecular_graphics 'Olex2 (Dolomanov et al., 2009)'
_computing_publication_material 'Olex2 (Dolomanov et al., 2009)'
_computing_structure_refinement 'ShelXL (Sheldrick, 2008)'
_computing_structure_solution 'ShelXS (Sheldrick, 2008)'
_diffrn_ambient_temperature 296.15
_diffrn_measured_fraction_theta_full 0.999
_diffrn_measured_fraction_theta_max 0.994
_diffrn_measurement_device_type 'CCD area detector'
_diffrn_measurement_method 'phi and omega scans'
_diffrn_radiation_type MoK\a
_diffrn_radiation_wavelength 0.71073
_diffrn_reflns_av_R_equivalents 0.0485
_diffrn_reflns_av_unetI/netI 0.0659
_diffrn_reflns_Laue_measured_fraction_full 0.999
_diffrn_reflns_Laue_measured_fraction_max 0.994
_diffrn_reflns_limit_h_max 7
_diffrn_reflns_limit_h_min -15
_diffrn_reflns_limit_k_max 19
_diffrn_reflns_limit_k_min -21
_diffrn_reflns_limit_l_max 15
_diffrn_reflns_limit_l_min -16
_diffrn_reflns_number 13670
_diffrn_reflns_point_group_measured_fraction_full 0.999
_diffrn_reflns_point_group_measured_fraction_max 0.994
_diffrn_reflns_theta_full 25.242
_diffrn_reflns_theta_max 27.494
_diffrn_reflns_theta_min 2.078
_exptl_absorpt_coefficient_mu 0.173
_exptl_absorpt_correction_T_max 1.0000
_exptl_absorpt_correction_T_min 0.9020
_exptl_absorpt_correction_type multi-scan
_exptl_absorpt_process_details
;
SADABS-2008/1 (Bruker,2008) was used for absorption correction.
wR2(int) was 0.0703 before and 0.0474 after correction.
The Ratio of minimum to maximum transmission is 0.9020.
The \l/2 correction factor is 0.0015.
;
_exptl_crystal_colour colorless
_exptl_crystal_density_diffrn 1.278
_exptl_crystal_description block
_exptl_crystal_F_000 952
_exptl_crystal_size_max 0.291
_exptl_crystal_size_mid 0.210
_exptl_crystal_size_min 0.175
_refine_diff_density_max 0.166
_refine_diff_density_min -0.311
_refine_diff_density_rms 0.042
_refine_ls_extinction_method none
_refine_ls_goodness_of_fit_ref 0.999
_refine_ls_hydrogen_treatment constr
_refine_ls_matrix_type full
_refine_ls_number_parameters 292
_refine_ls_number_reflns 5352
_refine_ls_number_restraints 1
_refine_ls_restrained_S_all 1.000
_refine_ls_R_factor_all 0.1215
_refine_ls_R_factor_gt 0.0517
_refine_ls_shift/su_max 0.001
_refine_ls_shift/su_mean 0.000
_refine_ls_structure_factor_coef Fsqd
_refine_ls_weighting_details
;
 w=1/[\s^2^(Fo^2^)+(0.0585P)^2^]
 where P=(Fo^2^+2Fc^2^)/3
;
_refine_ls_weighting_scheme calc
_refine_ls_wR_factor_gt 0.1159
_refine_ls_wR_factor_ref 0.1451
_reflns_Friedel_coverage 0.000
_reflns_number_gt 2618
_reflns_number_total 5352
_reflns_threshold_expression 'I > 2\s(I)'
_cod_data_source_file jo6b02669_si_002.cif
_cod_data_source_block 4c
_cod_depositor_comments 'Adding full bibliography for 4032100.cif.'
_cod_database_code 4032100
_shelxl_version_number 2013-2
_shelx_space_group_comment
;
The symmetry employed for this shelxl refinement is uniquely defined
by the following loop, which should always be used as a source of
symmetry information in preference to the above space-group names.
They are only intended as comments.
;
_olex2_refinement_description
;
1. Fixed Uiso
 At 1.2 times of:
  All C(H) groups, All C(H,H) groups
 At 1.5 times of:
  All C(H,H,H) groups
2. Rigid bond restraints
 S1, O3
 with sigma for 1-2 distances of 0.001 and sigma for 1-3 distances of 0.001
3.a Ternary CH refined with riding coordinates:
 C3(H3)
3.b Secondary CH2 refined with riding coordinates:
 C4(H4A,H4B)
3.c Aromatic/amide H refined with riding coordinates:
 C17(H17), C7(H7), C20(H20), C24(H24), C21(H21), C23(H23), C11(H11), C16(H16),
 C8(H8), C13(H13), C10(H10), C9(H9), C14(H14)
3.d Idealised Me refined as rotating group:
 C25(H25A,H25B,H25C), C5(H5A,H5B,H5C), C18(H18A,H18B,H18C)
;
_olex2_submission_special_instructions 'No special instructions were received'

loop_
_space_group_symop_operation_xyz
'x, y, z'
'-x+1/2, y+1/2, -z+1/2'
'-x, -y, -z'
'x-1/2, -y-1/2, z-1/2'

loop_
_atom_site_label
_atom_site_type_symbol
_atom_site_fract_x
_atom_site_fract_y
_atom_site_fract_z
_atom_site_U_iso_or_equiv
_atom_site_adp_type
_atom_site_occupancy
_atom_site_site_symmetry_order
_atom_site_calc_flag
_atom_site_refinement_flags_posn
_atom_site_refinement_flags_adp
S1 S 0.14218(6) 0.23768(4) 0.98665(6) 0.0612(2) Uani 1 1 d . U
O2 O -0.10339(16) 0.12249(10) 0.93804(14) 0.0662(5) Uani 1 1 d . .
O5 O 0.51348(16) 0.46328(11) 1.15529(16) 0.0753(6) Uani 1 1 d . .
N1 N 0.02861(16) 0.28741(11) 1.01815(15) 0.0522(5) Uani 1 1 d . .
O4 O 0.15842(15) 0.16083(10) 1.04189(16) 0.0771(6) Uani 1 1 d . .
C19 C 0.2529(2) 0.30400(14) 1.04004(19) 0.0502(6) Uani 1 1 d . .
C12 C -0.0248(2) 0.36145(14) 1.18204(19) 0.0515(6) Uani 1 1 d . .
C2 C -0.0769(2) 0.24469(13) 1.03729(18) 0.0473(6) Uani 1 1 d . .
C6 C -0.1882(2) 0.28321(13) 0.98606(18) 0.0472(6) Uani 1 1 d . .
C1 C -0.0855(2) 0.15165(15) 1.0384(2) 0.0557(6) Uani 1 1 d . .
O1 O -0.08492(19) 0.11266(11) 1.11862(16) 0.0823(6) Uani 1 1 d . .
C3 C 0.0008(2) 0.28310(14) 1.12965(19) 0.0533(6) Uani 1 1 d . .
H3 H 0.0477 0.2442 1.1779 0.064 Uiso 1 1 calc R .
O3 O 0.12758(16) 0.23930(12) 0.87054(15) 0.0815(6) Uani 1 1 d . U
C22 C 0.4290(2) 0.40814(15) 1.1228(2) 0.0526(6) Uani 1 1 d . .
C17 C -0.0063(2) 0.43643(15) 1.1383(2) 0.0626(7) Uani 1 1 d . .
H17 H 0.0223 0.4393 1.0728 0.075 Uiso 1 1 calc R .
C7 C -0.2871(2) 0.26715(16) 1.0279(2) 0.0657(7) Uani 1 1 d . .
H7 H -0.2835 0.2356 1.0907 0.079 Uiso 1 1 calc R .
C20 C 0.2673(2) 0.37748(16) 0.9886(2) 0.0640(7) Uani 1 1 d . .
H20 H 0.2177 0.3916 0.9253 0.077 Uiso 1 1 calc R .
C24 C 0.3258(2) 0.28429(16) 1.1337(2) 0.0601(7) Uani 1 1 d . .
H24 H 0.3151 0.2355 1.1698 0.072 Uiso 1 1 calc R .
C21 C 0.3540(2) 0.42937(16) 1.0302(2) 0.0669(7) Uani 1 1 d . .
H21 H 0.3627 0.4793 0.9961 0.080 Uiso 1 1 calc R .
C23 C 0.4148(2) 0.33600(15) 1.1750(2) 0.0583(7) Uani 1 1 d . .
H23 H 0.4648 0.3219 1.2380 0.070 Uiso 1 1 calc R .
C11 C -0.1955(2) 0.33085(16) 0.8944(2) 0.0658(7) Uani 1 1 d . .
H11 H -0.1295 0.3428 0.8647 0.079 Uiso 1 1 calc R .
C16 C -0.0295(2) 0.50793(16) 1.1906(2) 0.0678(8) Uani 1 1 d . .
H16 H -0.0164 0.5583 1.1595 0.081 Uiso 1 1 calc R .
C25 C 0.6068(3) 0.43999(18) 1.2368(2) 0.0811(9) Uani 1 1 d . .
H25A H 0.6431 0.3917 1.2137 0.122 Uiso 1 1 calc GR .
H25B H 0.5784 0.4286 1.3035 0.122 Uiso 1 1 calc GR .
H25C H 0.6619 0.4840 1.2483 0.122 Uiso 1 1 calc GR .
C8 C -0.3914(2) 0.2973(2) 0.9781(3) 0.0766(8) Uani 1 1 d . .
H8 H -0.4580 0.2849 1.0065 0.092 Uiso 1 1 calc R .
C15 C -0.0715(2) 0.50636(18) 1.2873(3) 0.0689(8) Uani 1 1 d . .
C13 C -0.0674(2) 0.35907(17) 1.2794(2) 0.0687(8) Uani 1 1 d . .
H13 H -0.0806 0.3087 1.3105 0.082 Uiso 1 1 calc R .
C4 C -0.1397(2) 0.03729(15) 0.9224(2) 0.0739(8) Uani 1 1 d . .
H4A H -0.0927 0.0097 0.8759 0.089 Uiso 1 1 calc R .
H4B H -0.1293 0.0092 0.9921 0.089 Uiso 1 1 calc R .
C10 C -0.3010(3) 0.36094(18) 0.8462(2) 0.0821(9) Uani 1 1 d . .
H10 H -0.3055 0.3930 0.7838 0.098 Uiso 1 1 calc R .
C9 C -0.3983(3) 0.34465(18) 0.8882(3) 0.0757(8) Uani 1 1 d . .
H9 H -0.4688 0.3659 0.8554 0.091 Uiso 1 1 calc R .
C14 C -0.0903(3) 0.4308(2) 1.3307(2) 0.0785(9) Uani 1 1 d . .
H14 H -0.1191 0.4281 1.3961 0.094 Uiso 1 1 calc R .
C5 C -0.2600(3) 0.0341(2) 0.8728(3) 0.1000(11) Uani 1 1 d . .
H5A H -0.2706 0.0645 0.8058 0.150 Uiso 1 1 calc GR .
H5B H -0.3067 0.0577 0.9215 0.150 Uiso 1 1 calc GR .
H5C H -0.2824 -0.0221 0.8583 0.150 Uiso 1 1 calc GR .
C18 C -0.0949(3) 0.5853(2) 1.3440(3) 0.1045(11) Uani 1 1 d . .
H18A H -0.0542 0.6297 1.3163 0.157 Uiso 1 1 calc GR .
H18B H -0.0693 0.5798 1.4209 0.157 Uiso 1 1 calc GR .
H18C H -0.1761 0.5966 1.3309 0.157 Uiso 1 1 calc GR .

loop_
_atom_site_aniso_label
_atom_site_aniso_U_11
_atom_site_aniso_U_22
_atom_site_aniso_U_33
_atom_site_aniso_U_23
_atom_site_aniso_U_13
_atom_site_aniso_U_12
S1 0.0517(4) 0.0543(4) 0.0749(5) -0.0148(3) 0.0016(3) -0.0023(3)
O2 0.0807(13) 0.0443(10) 0.0681(12) -0.0086(8) -0.0047(10) -0.0072(9)
O5 0.0622(12) 0.0627(12) 0.0920(14) 0.0079(10) -0.0156(11) -0.0152(10)
N1 0.0461(12) 0.0483(12) 0.0597(13) -0.0055(9) 0.0006(10) -0.0018(9)
O4 0.0639(12) 0.0431(11) 0.1195(16) -0.0063(10) -0.0005(11) 0.0017(9)
C19 0.0448(14) 0.0496(15) 0.0543(15) -0.0053(11) 0.0016(12) -0.0006(11)
C12 0.0505(14) 0.0476(15) 0.0512(16) -0.0022(11) -0.0077(12) 0.0037(12)
C2 0.0509(14) 0.0413(13) 0.0474(14) 0.0022(10) 0.0009(12) -0.0057(11)
C6 0.0507(14) 0.0410(13) 0.0480(15) -0.0032(11) 0.0018(12) -0.0033(11)
C1 0.0537(15) 0.0480(15) 0.0621(18) 0.0015(13) -0.0013(14) -0.0010(12)
O1 0.1190(18) 0.0532(12) 0.0711(13) 0.0129(10) 0.0035(12) -0.0075(11)
C3 0.0551(15) 0.0442(14) 0.0562(16) -0.0003(11) -0.0046(13) -0.0011(12)
O3 0.0707(13) 0.1006(15) 0.0706(8) -0.0349(10) 0.0035(10) -0.0073(11)
C22 0.0450(14) 0.0508(15) 0.0597(16) -0.0018(12) 0.0014(13) -0.0056(12)
C17 0.0682(17) 0.0533(16) 0.0656(17) -0.0022(13) 0.0081(14) -0.0010(13)
C7 0.0598(18) 0.0709(18) 0.0674(18) 0.0092(14) 0.0135(15) 0.0009(14)
C20 0.0600(17) 0.0654(18) 0.0602(17) 0.0112(13) -0.0104(14) 0.0008(14)
C24 0.0595(16) 0.0575(16) 0.0615(17) 0.0088(13) 0.0042(14) -0.0103(13)
C21 0.0608(17) 0.0545(16) 0.0802(19) 0.0160(14) -0.0048(15) -0.0091(14)
C23 0.0592(16) 0.0606(17) 0.0506(15) 0.0077(12) -0.0051(13) -0.0042(13)
C11 0.0606(17) 0.0696(18) 0.0656(18) 0.0166(14) 0.0053(15) -0.0020(14)
C16 0.0656(18) 0.0472(16) 0.086(2) -0.0066(14) -0.0013(17) 0.0005(13)
C25 0.0648(19) 0.081(2) 0.088(2) -0.0026(16) -0.0192(17) -0.0110(16)
C8 0.0522(17) 0.086(2) 0.093(2) -0.0093(18) 0.0172(17) 0.0045(16)
C15 0.0599(17) 0.067(2) 0.075(2) -0.0184(15) -0.0044(16) 0.0106(15)
C13 0.081(2) 0.0613(18) 0.0615(18) 0.0037(14) 0.0041(16) 0.0032(15)
C4 0.073(2) 0.0430(15) 0.099(2) -0.0163(14) -0.0071(17) -0.0063(13)
C10 0.086(2) 0.077(2) 0.076(2) 0.0214(16) -0.0092(19) 0.0102(18)
C9 0.063(2) 0.068(2) 0.091(2) -0.0114(17) -0.0040(18) 0.0168(16)
C14 0.086(2) 0.088(2) 0.0620(18) -0.0080(17) 0.0121(16) 0.0197(18)
C5 0.062(2) 0.082(2) 0.147(3) -0.019(2) -0.009(2) -0.0109(16)
C18 0.110(3) 0.085(2) 0.116(3) -0.039(2) 0.009(2) 0.019(2)

loop_
_atom_type_symbol
_atom_type_description
_atom_type_scat_dispersion_real
_atom_type_scat_dispersion_imag
_atom_type_scat_source
C C 0.0033 0.0016 'International Tables Vol C Tables 4.2.6.8 and 6.1.1.4'
H H 0.0000 0.0000 'International Tables Vol C Tables 4.2.6.8 and 6.1.1.4'
N N 0.0061 0.0033 'International Tables Vol C Tables 4.2.6.8 and 6.1.1.4'
O O 0.0106 0.0060 'International Tables Vol C Tables 4.2.6.8 and 6.1.1.4'
S S 0.1246 0.1234 'International Tables Vol C Tables 4.2.6.8 and 6.1.1.4'

loop_
_geom_angle_atom_site_label_1
_geom_angle_atom_site_label_2
_geom_angle_atom_site_label_3
_geom_angle
N1 S1 C19 100.86(11)
O4 S1 N1 111.40(11)
O4 S1 C19 109.00(12)
O4 S1 O3 119.31(12)
O3 S1 N1 104.95(11)
O3 S1 C19 109.72(12)
C1 O2 C4 117.9(2)
C22 O5 C25 118.9(2)
C2 N1 S1 122.49(15)
C2 N1 C3 60.53(14)
C3 N1 S1 120.34(15)
C20 C19 S1 120.0(2)
C24 C19 S1 120.57(19)
C24 C19 C20 119.4(2)
C17 C12 C3 122.4(2)
C17 C12 C13 118.5(2)
C13 C12 C3 119.2(2)
N1 C2 C6 115.73(18)
N1 C2 C1 122.1(2)
N1 C2 C3 59.83(14)
C6 C2 C1 111.50(19)
C3 C2 C6 122.70(19)
C3 C2 C1 116.5(2)
C7 C6 C2 119.6(2)
C11 C6 C2 121.7(2)
C11 C6 C7 118.6(2)
O2 C1 C2 110.5(2)
O1 C1 O2 125.7(2)
O1 C1 C2 123.5(2)
N1 C3 C12 117.5(2)
N1 C3 C2 59.64(14)
C12 C3 C2 123.9(2)
O5 C22 C21 115.2(2)
O5 C22 C23 124.6(2)
C23 C22 C21 120.2(2)
C12 C17 C16 120.5(3)
C6 C7 C8 120.7(3)
C21 C20 C19 120.0(2)
C19 C24 C23 120.6(2)
C20 C21 C22 120.2(2)
C22 C23 C24 119.4(2)
C6 C11 C10 119.7(3)
C15 C16 C17 121.5(3)
C9 C8 C7 120.6(3)
C16 C15 C14 117.6(3)
C16 C15 C18 120.8(3)
C14 C15 C18 121.6(3)
C14 C13 C12 120.5(3)
C5 C4 O2 109.6(2)
C9 C10 C11 121.2(3)
C8 C9 C10 119.2(3)
C15 C14 C13 121.4(3)

loop_
_geom_bond_atom_site_label_1
_geom_bond_atom_site_label_2
_geom_bond_distance
S1 N1 1.660(2)
S1 O4 1.4247(19)
S1 C19 1.739(2)
S1 O3 1.427(2)
O2 C1 1.320(3)
O2 C4 1.454(3)
O5 C22 1.352(3)
O5 C25 1.422(3)
N1 C2 1.474(3)
N1 C3 1.476(3)
C19 C20 1.379(3)
C19 C24 1.370(3)
C12 C3 1.484(3)
C12 C17 1.367(3)
C12 C13 1.382(3)
C2 C6 1.498(3)
C2 C1 1.517(3)
C2 C3 1.487(3)
C6 C7 1.373(3)
C6 C11 1.370(3)
C1 O1 1.181(3)
C22 C21 1.378(3)
C22 C23 1.364(3)
C17 C16 1.381(3)
C7 C8 1.373(4)
C20 C21 1.361(4)
C24 C23 1.376(3)
C11 C10 1.378(4)
C16 C15 1.371(4)
C8 C9 1.350(4)
C15 C14 1.374(4)
C15 C18 1.512(4)
C13 C14 1.377(4)
C4 C5 1.452(4)
C10 C9 1.356(4)

loop_
_geom_torsion_atom_site_label_1
_geom_torsion_atom_site_label_2
_geom_torsion_atom_site_label_3
_geom_torsion_atom_site_label_4
_geom_torsion
S1 N1 C2 C6 -136.43(18)
S1 N1 C2 C1 5.0(3)
S1 N1 C2 C3 109.15(19)
S1 N1 C3 C12 132.34(19)
S1 N1 C3 C2 -112.59(19)
S1 C19 C20 C21 -179.9(2)
S1 C19 C24 C23 178.8(2)
O5 C22 C21 C20 178.3(2)
O5 C22 C23 C24 -179.5(2)
N1 S1 C19 C20 -73.3(2)
N1 S1 C19 C24 106.1(2)
N1 C2 C6 C7 -157.2(2)
N1 C2 C6 C11 26.4(3)
N1 C2 C1 O2 -78.5(3)
N1 C2 C1 O1 106.8(3)
N1 C2 C3 C12 104.6(3)
O4 S1 N1 C2 -35.9(2)
O4 S1 N1 C3 36.45(19)
O4 S1 C19 C20 169.4(2)
O4 S1 C19 C24 -11.2(2)
C19 S1 N1 C2 -151.45(18)
C19 S1 N1 C3 -79.09(18)
C19 C20 C21 C22 1.2(4)
C19 C24 C23 C22 1.0(4)
C12 C17 C16 C15 0.1(4)
C12 C13 C14 C15 -0.2(4)
C2 N1 C3 C12 -115.1(2)
C2 C6 C7 C8 -175.6(2)
C2 C6 C11 C10 176.1(2)
C6 C2 C1 O2 64.3(3)
C6 C2 C1 O1 -110.3(3)
C6 C2 C3 N1 -102.9(2)
C6 C2 C3 C12 1.7(4)
C6 C7 C8 C9 -1.4(4)
C6 C11 C10 C9 0.3(4)
C1 O2 C4 C5 107.9(3)
C1 C2 C6 C7 57.4(3)
C1 C2 C6 C11 -119.0(3)
C1 C2 C3 N1 113.3(2)
C1 C2 C3 C12 -142.1(2)
C3 N1 C2 C6 114.4(2)
C3 N1 C2 C1 -104.1(2)
C3 C12 C17 C16 -178.9(2)
C3 C12 C13 C14 179.0(2)
C3 C2 C6 C7 -87.9(3)
C3 C2 C6 C11 95.7(3)
C3 C2 C1 O2 -148.0(2)
C3 C2 C1 O1 37.4(4)
O3 S1 N1 C2 94.55(18)
O3 S1 N1 C3 166.91(16)
O3 S1 C19 C20 37.1(2)
O3 S1 C19 C24 -143.5(2)
C17 C12 C3 N1 -10.3(3)
C17 C12 C3 C2 -80.7(3)
C17 C12 C13 C14 0.0(4)
C17 C16 C15 C14 -0.2(4)
C17 C16 C15 C18 179.2(3)
C7 C6 C11 C10 -0.4(4)
C7 C8 C9 C10 1.3(5)
C20 C19 C24 C23 -1.7(4)
C24 C19 C20 C21 0.6(4)
C21 C22 C23 C24 0.8(4)
C23 C22 C21 C20 -1.9(4)
C11 C6 C7 C8 0.9(4)
C11 C10 C9 C8 -0.8(5)
C16 C15 C14 C13 0.3(4)
C25 O5 C22 C21 -168.2(2)
C25 O5 C22 C23 12.1(4)
C13 C12 C3 N1 170.7(2)
C13 C12 C3 C2 100.3(3)
C13 C12 C17 C16 0.1(4)
C4 O2 C1 C2 -166.3(2)
C4 O2 C1 O1 8.1(4)
C18 C15 C14 C13 -179.1(3)
